data_2014156
loop_
_publ_author_name
'Jian Zhang'
'Zhao-Ji Li'
'Yi-Hang Wen'
'Yao Kang'
'Ye-Yan Qin'
'Yuan-Gen Yao'

_publ_section_title
<i>catena</i>-Poly[[diaqua(nicotinato-\k^2^<i>O</i>,<i>O</i>')cadmium(II)]-\m-nicotinato-\k^3^<i>N</i>:<i>O</i>,<i>O</i>']
_journal_issue 8
_journal_name_full 'Acta Crystallographica Section C'
_journal_page_first m389
_journal_page_last m391
_journal_paper_doi 10.1107/S0108270104010558
_journal_volume 60
_journal_year 2004
_chemical_formula_iupac '[Cd (C6 H4 O2 N)2 (H2 O)2]'
_chemical_formula_moiety 'C12 H12 Cd N2 O6 '
_chemical_formula_sum 'C12 H12 Cd N2 O6'
_chemical_formula_weight 392.64
_chemical_name_systematic catena-Poly[[diaqua(nicotinato-\k^2^O,O')cadmium(II)]-\m-nicotinato-\k^3^N:O,O']
_space_group_IT_number 14
_symmetry_cell_setting monoclinic
_symmetry_space_group_name_Hall '-P 2yn'
_symmetry_space_group_name_H-M 'P 1 21/n 1'
_atom_sites_solution_hydrogens geom
_atom_sites_solution_primary direct
_atom_sites_solution_secondary difmap
_audit_creation_method SHELXL-97
_cell_angle_alpha 90.00
_cell_angle_beta 97.755(2)
_cell_angle_gamma 90.00
_cell_formula_units_Z 4
_cell_length_a 7.8620(3)
_cell_length_b 12.6448(5)
_cell_length_c 14.0134(2)
_cell_measurement_reflns_used 2215
_cell_measurement_temperature 293(2)
_cell_measurement_theta_max 25.13
_cell_measurement_theta_min 2.18
_cell_volume 1380.38(8)
_computing_cell_refinement 'SMART and SAINT (Siemens,1994)'
_computing_data_collection 'SMART (Siemens, 1996)'
_computing_data_reduction 'SAINT and XPREP in SHELXTL (Siemens, 1994)'
_computing_molecular_graphics SHELXTL
_computing_publication_material SHELXTL
_computing_structure_refinement SHELXTL
_computing_structure_solution SHELXTL
_diffrn_ambient_temperature 293(2)
_diffrn_measured_fraction_theta_full 0.989
_diffrn_measured_fraction_theta_max 0.989
_diffrn_measurement_device_type 'Siemens SMART CCD area-detector'
_diffrn_measurement_method '\f and \w scans'
_diffrn_radiation_monochromator graphite
_diffrn_radiation_source 'fine-focus sealed tube'
_diffrn_radiation_type MoK\a
_diffrn_radiation_wavelength 0.71073
_diffrn_reflns_av_R_equivalents 0.0243
_diffrn_reflns_av_sigmaI/netI 0.0329
_diffrn_reflns_limit_h_max 9
_diffrn_reflns_limit_h_min -9
_diffrn_reflns_limit_k_max 15
_diffrn_reflns_limit_k_min -13
_diffrn_reflns_limit_l_max 16
_diffrn_reflns_limit_l_min -12
_diffrn_reflns_number 4182
_diffrn_reflns_theta_full 25.13
_diffrn_reflns_theta_max 25.13
_diffrn_reflns_theta_min 2.18
_diffrn_standards_decay_% 0
_diffrn_standards_interval_count 0
_diffrn_standards_number 0
_exptl_absorpt_coefficient_mu 1.611
_exptl_absorpt_correction_T_max 1.0000
_exptl_absorpt_correction_T_min .7956
_exptl_absorpt_correction_type empirical
_exptl_absorpt_process_details '(SADABS; Sheldrick, 1996)'
_exptl_crystal_colour colorless
_exptl_crystal_density_diffrn 1.889
_exptl_crystal_density_method 'not measured'
_exptl_crystal_description prism
_exptl_crystal_F_000 776
_exptl_crystal_size_max 0.60
_exptl_crystal_size_mid 0.22
_exptl_crystal_size_min 0.20
_refine_diff_density_max 0.839
_refine_diff_density_min -1.173
_refine_ls_extinction_method none
_refine_ls_goodness_of_fit_ref 1.044
_refine_ls_hydrogen_treatment mixed
_refine_ls_matrix_type full
_refine_ls_number_parameters 202
_refine_ls_number_reflns 2438
_refine_ls_number_restraints 4
_refine_ls_restrained_S_all 1.043
_refine_ls_R_factor_gt 0.0385
_refine_ls_shift/su_max 0.006
_refine_ls_shift/su_mean 0.000
_refine_ls_structure_factor_coef Fsqd
_refine_ls_weighting_details 'calc w=1/[\s^2^(Fo^2^)+(0.0595P)^2^+3.9106P] where P=(Fo^2^+2Fc^2^)/3'
_refine_ls_weighting_scheme calc
_refine_ls_wR_factor_gt 0.0984
_refine_ls_wR_factor_ref 0.1175
_reflns_number_gt 1825
_reflns_number_total 2438
_reflns_threshold_expression I>2\s(I)
_cod_data_source_file ga1055.cif
_cod_data_source_block I
_cod_depositor_comments
;
The following automatic conversions were performed:
'_symmetry_cell_setting' value 'Monoclinic' changed to 'monoclinic'
according to '/home/saulius/struct/CIF-dictionaries/cif_core.dic'
dictionary named 'cif_core.dic' version 2.4.1 from 2010-06-29.

Automatic conversion script
Id: cif_fix_enum 1527 2010-12-29 10:47:43Z saulius 

The following automatic conversions were performed:

'_symmetry_cell_setting' value 'Monoclinic' changed to 'monoclinic'
according to /home/saulius/struct/CIF-dictionaries/cif_core.dic
dictionary named 'cif_core.dic' version 2.4.1 from 2010-06-29.

Automatic conversion script
Id: cif_fix_values 1715 2011-07-08 13:25:40Z adriana 
;
_cod_original_sg_symbol_H-M 'P 21/n'
_cod_database_code 2014156

loop_
_symmetry_equiv_pos_as_xyz
'x, y, z'
'-x+1/2, y+1/2, -z+1/2'
'-x, -y, -z'
'x-1/2, -y-1/2, z-1/2'

loop_
_atom_site_label
_atom_site_fract_x
_atom_site_fract_y
_atom_site_fract_z
_atom_site_U_iso_or_equiv
_atom_site_adp_type
_atom_site_calc_flag
_atom_site_refinement_flags
_atom_site_occupancy
_atom_site_disorder_assembly
_atom_site_disorder_group
_atom_site_type_symbol
Cd1 -0.24266(4) 0.00029(3) 1.15547(3) 0.03242(17) Uani d . 1 . . Cd
O1W -0.1949(7) 0.0978(4) 1.3007(4) 0.0611(13) Uani d D 1 . . O
H1WB -0.275(8) 0.073(7) 1.325(6) 0.092 Uiso d D 1 . . H
H1WA -0.152(11) 0.157(3) 1.298(6) 0.092 Uiso d D 1 . . H
O1 0.4714(5) -0.0205(3) 1.1528(3) 0.0467(11) Uani d . 1 . . O
O2W -0.2717(6) -0.0845(4) 1.0061(3) 0.0528(11) Uani d D 1 . . O
H2WA -0.184(6) -0.102(6) 0.984(6) 0.079 Uiso d D 1 . . H
H2WB -0.359(6) -0.055(6) 0.981(5) 0.079 Uiso d D 1 . . H
O2 0.5828(5) -0.1696(4) 1.2124(4) 0.0717(15) Uani d . 1 . . O
O3 -0.3052(6) 0.1592(3) 1.0797(3) 0.0576(12) Uani d . 1 . . O
O4 -0.0346(6) 0.1180(3) 1.0758(3) 0.0499(11) Uani d . 1 . . O
N1 -0.0108(5) -0.1011(3) 1.2121(3) 0.0323(10) Uani d . 1 . . N
N2 0.0337(9) 0.3869(5) 0.9132(4) 0.0660(17) Uani d . 1 . . N
C1 0.1438(7) -0.0808(4) 1.1879(4) 0.0318(12) Uani d . 1 . . C
H1 0.1564 -0.0217 1.1500 0.038 Uiso calc R 1 . . H
C2 0.2863(6) -0.1424(4) 1.2157(4) 0.0337(12) Uani d . 1 . . C
C3 0.2659(7) -0.2300(5) 1.2714(5) 0.0486(16) Uani d . 1 . . C
H3 0.3584 -0.2747 1.2906 0.058 Uiso calc R 1 . . H
C4 0.1081(8) -0.2505(5) 1.2981(5) 0.0580(19) Uani d . 1 . . C
H4 0.0926 -0.3086 1.3367 0.070 Uiso calc R 1 . . H
C5 -0.0263(7) -0.1853(5) 1.2680(4) 0.0433(14) Uani d . 1 . . C
H5 -0.1329 -0.1998 1.2870 0.052 Uiso calc R 1 . . H
C6 0.4587(7) -0.1101(5) 1.1908(4) 0.0396(14) Uani d . 1 . . C
C7 0.0092(9) 0.3008(5) 0.9647(5) 0.0508(16) Uani d . 1 . . C
H7 0.1003 0.2537 0.9781 0.061 Uiso calc R 1 . . H
C8 -0.1414(8) 0.2775(5) 0.9991(4) 0.0432(14) Uani d . 1 . . C
C9 -0.2795(10) 0.3460(6) 0.9785(5) 0.0608(19) Uani d . 1 . . C
H9 -0.3845 0.3322 0.9998 0.073 Uiso calc R 1 . . H
C10 -0.2559(11) 0.4362(6) 0.9249(6) 0.073(2) Uani d . 1 . . C
H10 -0.3450 0.4842 0.9090 0.087 Uiso calc R 1 . . H
C11 -0.0980(13) 0.4523(7) 0.8960(6) 0.078(2) Uani d . 1 . . C
H11 -0.0823 0.5139 0.8619 0.093 Uiso calc R 1 . . H
C12 -0.1608(8) 0.1785(5) 1.0551(4) 0.0400(13) Uani d . 1 . . C

loop_
_atom_site_aniso_label
_atom_site_aniso_U_11
_atom_site_aniso_U_22
_atom_site_aniso_U_33
_atom_site_aniso_U_12
_atom_site_aniso_U_13
_atom_site_aniso_U_23
Cd1 0.0208(2) 0.0360(3) 0.0406(3) 0.00258(17) 0.00469(16) 0.00322(18)
O1W 0.057(3) 0.065(3) 0.062(3) -0.002(3) 0.010(2) -0.016(3)
O1 0.030(2) 0.045(3) 0.067(3) -0.0057(18) 0.014(2) 0.000(2)
O2W 0.056(3) 0.054(3) 0.048(3) 0.019(2) 0.002(2) -0.006(2)
O2 0.028(2) 0.102(4) 0.086(4) 0.013(3) 0.009(2) 0.036(3)
O3 0.062(3) 0.043(3) 0.072(3) 0.008(2) 0.028(2) 0.010(2)
O4 0.048(3) 0.042(2) 0.058(3) 0.006(2) 0.001(2) 0.012(2)
N1 0.026(2) 0.034(3) 0.037(2) 0.0012(19) 0.0057(19) 0.003(2)
N2 0.094(5) 0.052(4) 0.056(4) 0.001(4) 0.029(3) 0.013(3)
C1 0.029(3) 0.034(3) 0.031(3) 0.002(2) -0.001(2) 0.004(2)
C2 0.021(3) 0.040(3) 0.039(3) 0.001(2) 0.000(2) -0.002(2)
C3 0.035(3) 0.046(4) 0.062(4) 0.006(3) -0.001(3) 0.016(3)
C4 0.037(3) 0.056(4) 0.079(5) -0.005(3) -0.002(3) 0.040(4)
C5 0.028(3) 0.045(3) 0.056(4) 0.003(3) 0.002(3) 0.022(3)
C6 0.020(3) 0.060(4) 0.038(3) 0.002(3) 0.002(2) -0.002(3)
C7 0.067(5) 0.042(4) 0.045(3) 0.005(3) 0.011(3) 0.005(3)
C8 0.056(4) 0.038(3) 0.035(3) 0.004(3) 0.005(3) 0.002(2)
C9 0.070(5) 0.057(4) 0.056(4) 0.020(4) 0.011(4) 0.008(3)
C10 0.085(6) 0.067(5) 0.066(5) 0.030(5) 0.008(4) 0.021(4)
C11 0.115(8) 0.056(5) 0.067(5) 0.014(5) 0.029(5) 0.026(4)
C12 0.051(4) 0.033(3) 0.036(3) -0.003(3) 0.005(3) -0.003(2)

loop_
_atom_type_symbol
_atom_type_description
_atom_type_scat_dispersion_real
_atom_type_scat_dispersion_imag
_atom_type_scat_source
C C 0.0033 0.0016 'International Tables Vol C Tables 4.2.6.8 and 6.1.1.4'
H H 0.0000 0.0000 'International Tables Vol C Tables 4.2.6.8 and 6.1.1.4'
N N 0.0061 0.0033 'International Tables Vol C Tables 4.2.6.8 and 6.1.1.4'
O O 0.0106 0.0060 'International Tables Vol C Tables 4.2.6.8 and 6.1.1.4'
Cd Cd -0.8075 1.2024 'International Tables Vol C Tables 4.2.6.8 and 6.1.1.4'

loop_
_geom_angle_atom_site_label_1
_geom_angle_atom_site_label_2
_geom_angle_atom_site_label_3
_geom_angle_site_symmetry_1
_geom_angle_site_symmetry_3
_geom_angle
_geom_angle_publ_flag
O1 Cd1 N1 1_455 . 133.32(15) no
O1 Cd1 O3 1_455 . 86.82(16) no
N1 Cd1 O3 . . 139.86(16) yes
O1 Cd1 O2W 1_455 . 87.44(17) no
N1 Cd1 O2W . . 91.75(15) yes
O3 Cd1 O2W . . 89.91(16) yes
O1 Cd1 O1W 1_455 . 96.71(17) no
N1 Cd1 O1W . . 88.13(17) yes
O3 Cd1 O1W . . 86.61(18) yes
O2W Cd1 O1W . . 174.42(18) yes
O1 Cd1 O4 1_455 . 138.48(15) no
N1 Cd1 O4 . . 87.31(14) yes
O3 Cd1 O4 . . 53.20(15) yes
O2W Cd1 O4 . . 82.38(17) yes
O1W Cd1 O4 . . 92.04(16) yes
O1 Cd1 O2 1_455 1_455 51.26(14) no
N1 Cd1 O2 . 1_455 82.17(14) no
O3 Cd1 O2 . 1_455 137.86(15) no
O2W Cd1 O2 . 1_455 84.74(18) no
O1W Cd1 O2 . 1_455 100.76(18) no
O4 Cd1 O2 . 1_455 163.09(15) no
Cd1 O1W H1WB . . 97(7) no
Cd1 O1W H1WA . . 117(6) no
H1WB O1W H1WA . . 135(9) no
C6 O1 Cd1 . 1_655 103.5(4) no
Cd1 O2W H2WA . . 118(6) no
Cd1 O2W H2WB . . 99(6) no
H2WA O2W H2WB . . 131(8) no
C12 O3 Cd1 . . 98.8(4) no
C12 O4 Cd1 . . 85.7(3) no
C1 N1 C5 . . 117.5(5) no
C1 N1 Cd1 . . 121.1(3) no
C5 N1 Cd1 . . 121.4(4) no
C11 N2 C7 . . 116.3(7) no
N1 C1 C2 . . 123.7(5) no
N1 C1 H1 . . 118.2 no
C2 C1 H1 . . 118.2 no
C1 C2 C3 . . 117.7(5) no
C1 C2 C6 . . 120.3(5) no
C3 C2 C6 . . 121.9(5) no
C4 C3 C2 . . 119.1(5) no
C4 C3 H3 . . 120.4 no
C2 C3 H3 . . 120.4 no
C5 C4 C3 . . 119.6(6) no
C5 C4 H4 . . 120.2 no
C3 C4 H4 . . 120.2 no
N1 C5 C4 . . 122.5(5) no
N1 C5 H5 . . 118.8 no
C4 C5 H5 . . 118.8 no
O2 C6 O1 . . 123.1(5) no
O2 C6 C2 . . 119.0(6) no
O1 C6 C2 . . 117.9(5) no
N2 C7 C8 . . 124.1(6) no
N2 C7 H7 . . 117.9 no
C8 C7 H7 . . 117.9 no
C7 C8 C9 . . 118.7(6) no
C7 C8 C12 . . 121.3(5) no
C9 C8 C12 . . 120.0(6) no
C8 C9 C10 . . 117.8(7) no
C8 C9 H9 . . 121.1 no
C10 C9 H9 . . 121.1 no
C11 C10 C9 . . 118.2(7) no
C11 C10 H10 . . 120.9 no
C9 C10 H10 . . 120.9 no
N2 C11 C10 . . 124.8(7) no
N2 C11 H11 . . 117.6 no
C10 C11 H11 . . 117.6 no
O3 C12 O4 . . 122.2(5) no
O3 C12 C8 . . 117.9(6) no
O4 C12 C8 . . 119.9(5) no

loop_
_geom_bond_atom_site_label_1
_geom_bond_atom_site_label_2
_geom_bond_site_symmetry_2
_geom_bond_distance
_geom_bond_publ_flag
Cd1 O1 1_455 2.255(4) yes
Cd1 N1 . 2.278(4) yes
Cd1 O3 . 2.295(4) yes
Cd1 O2W . 2.335(5) yes
Cd1 O1W . 2.366(5) yes
Cd1 O4 . 2.573(4) yes
Cd1 O2 1_455 2.724(5) yes
O1W H1WB . 0.82(7) no
O1W H1WA . 0.82(5) no
O1 C6 . 1.261(7) no
O1 Cd1 1_655 2.255(4) no
O2W H2WA . 0.82(5) no
O2W H2WB . 0.82(6) no
O2 C6 . 1.236(7) no
O3 C12 . 1.252(7) no
O4 C12 . 1.254(7) no
N1 C1 . 1.328(7) no
N1 C5 . 1.337(7) no
N2 C11 . 1.320(10) no
N2 C7 . 1.335(8) no
C1 C2 . 1.375(7) no
C1 H1 . 0.9300 no
C2 C3 . 1.377(8) no
C2 C6 . 1.498(7) no
C3 C4 . 1.366(8) no
C3 H3 . 0.9300 no
C4 C5 . 1.360(8) no
C4 H4 . 0.9300 no
C5 H5 . 0.9300 no
C7 C8 . 1.367(9) no
C7 H7 . 0.9300 no
C8 C9 . 1.387(9) no
C8 C12 . 1.496(8) no
C9 C10 . 1.391(10) no
C9 H9 . 0.9300 no
C10 C11 . 1.370(11) no
C10 H10 . 0.9300 no
C11 H11 . 0.9300 no

loop_
_geom_hbond_atom_site_label_D
_geom_hbond_atom_site_label_H
_geom_hbond_atom_site_label_A
_geom_hbond_site_symmetry_A
_geom_hbond_distance_DH
_geom_hbond_distance_HA
_geom_hbond_distance_DA
_geom_hbond_angle_DHA
O2W H2WA O4 3_557 0.82(5) 2.02(6) 2.831(6) 170(8)
O1W H1WB N2 4_566 0.82(7) 2.13(6) 2.822(8) 143(9)
O1W H1WA O2 2_557 0.82(5) 2.27(3) 3.082(8) 170(9)
O2W H2WB O1 3_557 0.82(6) 2.18(5) 2.870(6) 142(7)
